data_4106983
loop_
_publ_author_name
'Timothy C. Berto'
'Melissa B. Hoffman'
'Yuki Murata'
'Kira B. Landenberger'
'E. Ercan Alp'
'Jiyong Zhao'
'Nicolai Lehnert'

_publ_section_title
;
 Structural and Electronic Characterization of Non-Heme Fe(II)-Nitrosyls
 as Biomimetic Models of the FeB Center of Bacterial Nitric Oxide
 Reductase
;
_journal_name_full 'Journal of the American Chemical Society'
_journal_page_first 16714
_journal_page_last 16717
_journal_paper_doi 10.1021/ja111693f
_journal_volume 133
_journal_year 2011
_chemical_formula_sum 'C270 H288 Cl10 Fe18 N72 O94'
_chemical_formula_weight 7405.52
_chemical_name_systematic
;
 ?
;
_space_group_IT_number 148
_symmetry_cell_setting trigonal
_symmetry_space_group_name_Hall '-R 3'
_symmetry_space_group_name_H-M 'R -3 :H'
_atom_sites_solution_hydrogens geom
_atom_sites_solution_primary direct
_atom_sites_solution_secondary difmap
_audit_creation_method SHELXL-97
_cell_angle_alpha 90.00
_cell_angle_beta 90.00
_cell_angle_gamma 120.00
_cell_formula_units_Z 3
_cell_length_a 20.0612(3)
_cell_length_b 20.0612(3)
_cell_length_c 81.585(6)
_cell_measurement_reflns_used 96718
_cell_measurement_temperature 85(2)
_cell_measurement_theta_max 68.2
_cell_measurement_theta_min 2.6
_cell_volume 28435(2)
_computing_cell_refinement 'CrystalClear-SM Expert 2.0 r5 (Rigaku, 2010)'
_computing_data_collection 'CrystalClear-SM Expert 2.0 r5 (Rigaku, 2010)'
_computing_data_reduction 'CrystalClear-SM Expert 2.0 r5 (Rigaku, 2010)'
_computing_molecular_graphics 'Bruker SHELXTL'
_computing_publication_material 'Bruker SHELXTL'
_computing_structure_refinement 'SHELXL-97 (Sheldrick, 2008)'
_computing_structure_solution 'SHELXS-97 (Sheldrick, 2008)'
_diffrn_ambient_temperature 85(2)
_diffrn_detector_area_resol_mean 22.2222
_diffrn_measured_fraction_theta_full 0.996
_diffrn_measured_fraction_theta_max 0.996
_diffrn_measurement_device_type
;
AFC12 (Right): Kappa 3 circle
;
_diffrn_measurement_method '\w scans'
_diffrn_radiation_monochromator Confocal
_diffrn_radiation_source 'Rotating Anode'
_diffrn_radiation_type CuK\a
_diffrn_radiation_wavelength 1.54178
_diffrn_reflns_av_R_equivalents 0.0933
_diffrn_reflns_av_sigmaI/netI 0.0435
_diffrn_reflns_limit_h_max 23
_diffrn_reflns_limit_h_min -23
_diffrn_reflns_limit_k_max 24
_diffrn_reflns_limit_k_min -23
_diffrn_reflns_limit_l_max 94
_diffrn_reflns_limit_l_min -98
_diffrn_reflns_number 164807
_diffrn_reflns_theta_full 68.26
_diffrn_reflns_theta_max 68.26
_diffrn_reflns_theta_min 2.60
_exptl_absorpt_coefficient_mu 6.667
_exptl_absorpt_correction_T_max 1.000
_exptl_absorpt_correction_T_min 0.706
_exptl_absorpt_correction_type multi-scan
_exptl_absorpt_process_details 'Jacobson, R. (1998) Private communication'
_exptl_crystal_colour Green
_exptl_crystal_density_diffrn 1.297
_exptl_crystal_description plate
_exptl_crystal_F_000 11406
_exptl_crystal_size_max 0.160
_exptl_crystal_size_mid 0.160
_exptl_crystal_size_min 0.080
_refine_diff_density_max 1.090
_refine_diff_density_min -0.804
_refine_diff_density_rms 0.079
_refine_ls_extinction_method none
_refine_ls_goodness_of_fit_ref 1.045
_refine_ls_hydrogen_treatment constr
_refine_ls_matrix_type full
_refine_ls_number_parameters 714
_refine_ls_number_reflns 11543
_refine_ls_number_restraints 4
_refine_ls_restrained_S_all 1.047
_refine_ls_R_factor_all 0.0885
_refine_ls_R_factor_gt 0.0730
_refine_ls_shift/su_max 0.001
_refine_ls_shift/su_mean 0.000
_refine_ls_structure_factor_coef Fsqd
_refine_ls_weighting_details 'calc w=1/[\s^2^(Fo^2^)+(0.1451P)^2^+0.0000P] where P=(Fo^2^+2Fc^2^)/3'
_refine_ls_weighting_scheme calc
_refine_ls_wR_factor_gt 0.2091
_refine_ls_wR_factor_ref 0.2205
_reflns_number_gt 7948
_reflns_number_total 11543
_reflns_threshold_expression >2sigma(I)
_cod_data_source_file ja111693f_si_003.cif
_cod_data_source_block tbe
_cod_original_sg_symbol_H-M 'R -3'
_cod_database_code 4106983

loop_
_symmetry_equiv_pos_as_xyz
'x, y, z'
'-y, x-y, z'
'-x+y, -x, z'
'x+2/3, y+1/3, z+1/3'
'-y+2/3, x-y+1/3, z+1/3'
'-x+y+2/3, -x+1/3, z+1/3'
'x+1/3, y+2/3, z+2/3'
'-y+1/3, x-y+2/3, z+2/3'
'-x+y+1/3, -x+2/3, z+2/3'
'-x, -y, -z'
'y, -x+y, -z'
'x-y, x, -z'
'-x+2/3, -y+1/3, -z+1/3'
'y+2/3, -x+y+1/3, -z+1/3'
'x-y+2/3, x+1/3, -z+1/3'
'-x+1/3, -y+2/3, -z+2/3'
'y+1/3, -x+y+2/3, -z+2/3'
'x-y+1/3, x+2/3, -z+2/3'

loop_
_atom_site_label
_atom_site_type_symbol
_atom_site_fract_x
_atom_site_fract_y
_atom_site_fract_z
_atom_site_U_iso_or_equiv
_atom_site_adp_type
_atom_site_occupancy
_atom_site_symmetry_multiplicity
_atom_site_calc_flag
_atom_site_refinement_flags
_atom_site_disorder_assembly
_atom_site_disorder_group
Fe1 Fe 0.83851(3) 0.23218(4) 0.109873(8) 0.04903(19) Uani 1 1 d . . .
Fe2 Fe 0.94975(3) 0.50397(4) 0.127447(8) 0.04719(19) Uani 1 1 d . . .
Fe3 Fe -0.00633(5) 0.23923(5) 0.008174(9) 0.0727(3) Uani 1 1 d . A .
N1 N 0.8340(2) 0.2045(2) 0.08454(4) 0.0575(9) Uani 1 1 d . . .
N2 N 0.88738(19) 0.15420(19) 0.10944(4) 0.0527(8) Uani 1 1 d . . .
N3 N 0.87147(19) 0.23394(19) 0.13489(4) 0.0511(8) Uani 1 1 d . . .
N4 N 0.7923(2) 0.2867(2) 0.11057(4) 0.0560(9) Uani 1 1 d . . .
N5 N 1.00415(19) 0.52533(19) 0.15086(4) 0.0504(8) Uani 1 1 d . . .
N6 N 1.07330(18) 0.56231(19) 0.12126(4) 0.0494(8) Uani 1 1 d . . .
N7 N 0.94795(19) 0.5122(2) 0.10130(4) 0.0514(8) Uani 1 1 d . . .
N8 N 0.8536(2) 0.4603(2) 0.13444(5) 0.0589(9) Uani 1 1 d . . .
N9 N -0.0176(3) 0.2433(3) -0.01778(5) 0.0746(11) Uani 1 1 d . . .
N10 N 0.0172(3) 0.3579(3) 0.00474(6) 0.0848(13) Uani 1 1 d . . .
N11 N 0.0141(3) 0.2810(4) 0.03219(6) 0.0960(16) Uani 1 1 d . . .
N12 N -0.0196(3) 0.1462(4) 0.01154(9) 0.1043(18) Uani 1 1 d . . .
O1 O 0.7451(2) 0.2996(2) 0.11458(6) 0.1021(14) Uani 1 1 d . . .
O2 O 0.73057(15) 0.13640(15) 0.11446(3) 0.0526(7) Uani 1 1 d . . .
O3 O 0.95262(16) 0.31991(16) 0.10605(3) 0.0542(7) Uani 1 1 d . . .
O4 O 0.94610(15) 0.40032(15) 0.12381(3) 0.0503(6) Uani 1 1 d . . .
O5 O 0.8062(2) 0.4618(3) 0.14246(5) 0.0921(12) Uani 1 1 d . . .
O6 O 0.96603(15) 0.61416(16) 0.12875(3) 0.0527(7) Uani 1 1 d . . .
O7 O 0.1095(2) 0.2799(2) 0.00459(5) 0.0834(11) Uani 1 1 d . . .
O8 O -0.035(2) 0.0981(12) 0.0216(5) 0.176(18) Uani 0.43(4) 1 d P A 1
O8A O -0.0057(7) 0.0955(7) 0.0095(4) 0.147(8) Uani 0.57(4) 1 d P A 2
O9 O -0.1196(2) 0.2142(2) 0.01099(4) 0.0796(10) Uani 1 1 d . . .
C1 C 0.7927(3) 0.2153(3) 0.07299(6) 0.0732(14) Uani 1 1 d . . .
H1A H 0.7627 0.2379 0.0760 0.088 Uiso 1 1 calc R . .
C2 C 0.7925(4) 0.1944(4) 0.05684(7) 0.0919(18) Uani 1 1 d . . .
H2B H 0.7648 0.2047 0.0488 0.110 Uiso 1 1 calc R . .
C3 C 0.8329(3) 0.1587(4) 0.05276(7) 0.0885(18) Uani 1 1 d . . .
H3A H 0.8317 0.1421 0.0418 0.106 Uiso 1 1 calc R . .
C4 C 0.8746(3) 0.1468(3) 0.06420(6) 0.0719(13) Uani 1 1 d . . .
H4B H 0.9025 0.1216 0.0613 0.086 Uiso 1 1 calc R . .
C5 C 0.8763(3) 0.1718(3) 0.08021(5) 0.0581(11) Uani 1 1 d . . .
C6 C 0.9261(3) 0.1676(3) 0.09321(5) 0.0585(11) Uani 1 1 d . . .
H6A H 0.9760 0.2164 0.0935 0.070 Uiso 1 1 calc R . .
H6B H 0.9362 0.1252 0.0908 0.070 Uiso 1 1 calc R . .
C7 C 0.9436(3) 0.1779(3) 0.12302(5) 0.0611(11) Uani 1 1 d . . .
H7A H 0.9948 0.2175 0.1190 0.073 Uiso 1 1 calc R . .
H7B H 0.9476 0.1329 0.1266 0.073 Uiso 1 1 calc R . .
C8 C 0.9220(2) 0.2095(2) 0.13748(5) 0.0524(10) Uani 1 1 d . . .
C9 C 0.9555(3) 0.2176(3) 0.15264(6) 0.0627(12) Uani 1 1 d . . .
H9A H 0.9900 0.1988 0.1545 0.075 Uiso 1 1 calc R . .
C10 C 0.9388(3) 0.2534(3) 0.16528(6) 0.0614(11) Uani 1 1 d . . .
H10A H 0.9631 0.2610 0.1757 0.074 Uiso 1 1 calc R . .
C11 C 0.8867(3) 0.2774(3) 0.16254(5) 0.0585(11) Uani 1 1 d . . .
H11A H 0.8739 0.3012 0.1711 0.070 Uiso 1 1 calc R . .
C12 C 0.8532(2) 0.2671(2) 0.14738(5) 0.0543(10) Uani 1 1 d . . .
H12A H 0.8166 0.2832 0.1456 0.065 Uiso 1 1 calc R . .
C13 C 0.9821(2) 0.3840(2) 0.11324(5) 0.0512(9) Uani 1 1 d . . .
C14 C 1.0635(2) 0.4420(2) 0.10900(6) 0.0541(10) Uani 1 1 d . . .
H14A H 1.0639 0.4633 0.0980 0.065 Uiso 1 1 calc R . .
H14B H 1.0934 0.4151 0.1082 0.065 Uiso 1 1 calc R . .
C15 C 1.1039(2) 0.5077(2) 0.12074(6) 0.0558(10) Uani 1 1 d . . .
H15A H 1.1591 0.5370 0.1178 0.067 Uiso 1 1 calc R . .
H15B H 1.1002 0.4866 0.1319 0.067 Uiso 1 1 calc R . .
C16 C 0.9692(3) 0.4896(2) 0.16509(5) 0.0529(10) Uani 1 1 d . . .
H16A H 0.9163 0.4514 0.1650 0.063 Uiso 1 1 calc R . .
C17 C 1.0093(3) 0.5081(3) 0.17966(6) 0.0601(11) Uani 1 1 d . . .
H17A H 0.9842 0.4830 0.1895 0.072 Uiso 1 1 calc R . .
C18 C 1.0866(3) 0.5635(3) 0.17974(6) 0.0628(12) Uani 1 1 d . . .
H18A H 1.1149 0.5771 0.1897 0.075 Uiso 1 1 calc R . .
C19 C 1.1220(3) 0.5984(3) 0.16546(6) 0.0632(12) Uani 1 1 d . . .
H19A H 1.1754 0.6354 0.1653 0.076 Uiso 1 1 calc R . .
C20 C 1.0795(2) 0.5797(2) 0.15103(5) 0.0528(10) Uani 1 1 d . . .
C21 C 1.1137(2) 0.6185(2) 0.13497(5) 0.0542(10) Uani 1 1 d . . .
H21A H 1.1693 0.6359 0.1348 0.065 Uiso 1 1 calc R . .
H21B H 1.1074 0.6641 0.1336 0.065 Uiso 1 1 calc R . .
C22 C 1.0838(2) 0.6022(3) 0.10555(6) 0.0593(11) Uani 1 1 d . . .
H22A H 1.1316 0.6101 0.1003 0.071 Uiso 1 1 calc R . .
H22B H 1.0896 0.6535 0.1076 0.071 Uiso 1 1 calc R . .
C23 C 1.0169(3) 0.5575(3) 0.09410(6) 0.0601(11) Uani 1 1 d . . .
C24 C 1.0243(3) 0.5629(3) 0.07718(6) 0.0767(14) Uani 1 1 d . . .
H24A H 1.0733 0.5934 0.0723 0.092 Uiso 1 1 calc R . .
C25 C 0.9595(3) 0.5233(4) 0.06763(7) 0.0864(17) Uani 1 1 d . . .
H25A H 0.9630 0.5281 0.0560 0.104 Uiso 1 1 calc R . .
C26 C 0.8890(3) 0.4764(3) 0.07511(6) 0.0702(13) Uani 1 1 d . . .
H26A H 0.8440 0.4472 0.0687 0.084 Uiso 1 1 calc R . .
C27 C 0.8853(2) 0.4727(3) 0.09182(5) 0.0540(10) Uani 1 1 d . . .
H27A H 0.8369 0.4412 0.0969 0.065 Uiso 1 1 calc R . .
C28 C 0.9238(2) 0.6377(2) 0.12229(5) 0.0508(9) Uani 1 1 d . . .
C29 C 0.9496(3) 0.7213(3) 0.12451(6) 0.0563(10) Uani 1 1 d . . .
H29A H 1.0062 0.7501 0.1259 0.068 Uiso 1 1 calc R . .
H29B H 0.9263 0.7275 0.1347 0.068 Uiso 1 1 calc R . .
C30 C 0.9286(2) 0.7563(3) 0.11040(6) 0.0591(11) Uani 1 1 d . . .
H30A H 0.9593 0.8130 0.1113 0.071 Uiso 1 1 calc R . .
H30B H 0.9434 0.7415 0.1000 0.071 Uiso 1 1 calc R . .
C31 C -0.0225(4) 0.1897(4) -0.02830(7) 0.0942(19) Uani 1 1 d . . .
H31A H -0.0180 0.1476 -0.0243 0.113 Uiso 1 1 calc R . .
C32 C -0.0342(4) 0.1949(5) -0.04503(9) 0.123(3) Uani 1 1 d . . .
H32A H -0.0371 0.1571 -0.0525 0.148 Uiso 1 1 calc R . .
C33 C -0.0413(5) 0.2550(7) -0.05036(9) 0.145(4) Uani 1 1 d . . .
H33A H -0.0489 0.2595 -0.0617 0.173 Uiso 1 1 calc R . .
C34 C -0.0377(4) 0.3097(6) -0.03960(9) 0.126(3) Uani 1 1 d . . .
H34A H -0.0430 0.3515 -0.0434 0.151 Uiso 1 1 calc R . .
C35 C -0.0263(4) 0.3025(4) -0.02299(7) 0.0883(17) Uani 1 1 d . . .
C36 C -0.0238(4) 0.3571(4) -0.01049(8) 0.0927(18) Uani 1 1 d . . .
H36A H -0.0771 0.3434 -0.0077 0.111 Uiso 1 1 calc R . .
H36B H 0.0020 0.4096 -0.0152 0.111 Uiso 1 1 calc R . .
C37 C -0.0147(4) 0.3728(4) 0.02020(10) 0.111(2) Uani 1 1 d . . .
H37A H -0.0714 0.3477 0.0195 0.134 Uiso 1 1 calc R . .
H37B H 0.0065 0.4288 0.0217 0.134 Uiso 1 1 calc R . .
C38 C 0.0083(4) 0.3398(5) 0.03469(8) 0.103(2) Uani 1 1 d . . .
C39 C 0.0199(5) 0.3736(6) 0.05101(13) 0.145(4) Uani 1 1 d . . .
H39A H 0.0132 0.4163 0.0533 0.174 Uiso 1 1 calc R . .
C40 C 0.0413(4) 0.3385(5) 0.06280(8) 0.108(2) Uani 1 1 d . . .
H40A H 0.0495 0.3587 0.0736 0.129 Uiso 1 1 calc R . .
C41 C 0.0516(5) 0.2778(6) 0.06020(10) 0.121(3) Uani 1 1 d . . .
H41A H 0.0681 0.2556 0.0684 0.145 Uiso 1 1 calc R . .
C42 C 0.0360(4) 0.2527(5) 0.04493(7) 0.110(3) Uani 1 1 d . . .
H42A H 0.0408 0.2090 0.0425 0.132 Uiso 1 1 calc R . .
C43 C 0.1000(4) 0.4161(4) 0.00421(9) 0.0964(19) Uani 1 1 d . A .
H43A H 0.1224 0.4193 0.0152 0.116 Uiso 1 1 calc R . .
H43B H 0.1052 0.4669 0.0018 0.116 Uiso 1 1 calc R . .
C44 C 0.1470(3) 0.4005(3) -0.00844(7) 0.0796(15) Uani 1 1 d . . .
H44A H 0.1215 0.3919 -0.0192 0.095 Uiso 1 1 calc R A .
H44B H 0.1986 0.4469 -0.0094 0.095 Uiso 1 1 calc R . .
C45 C 0.1568(3) 0.3333(3) -0.00461(6) 0.0697(13) Uani 1 1 d . A .
Cl1 Cl 0.3333 0.6667 0.13758(3) 0.0705(6) Uani 1 3 d S . .
O40 O 0.3333 0.6667 0.12066(14) 0.258(9) Uani 1 3 d S . .
O41 O 0.2777(2) 0.59394(19) 0.14078(8) 0.134(2) Uani 1 1 d . . .
Cl2 Cl 0.14213(9) 0.82191(11) 0.10102(3) 0.1244(8) Uani 1 1 d D . .
O30 O 0.1215(6) 0.8764(4) 0.1059(2) 0.367(11) Uani 1 1 d D B 1
O31 O 0.1619(3) 0.7936(3) 0.11479(5) 0.1222(18) Uani 1 1 d D B 1
O32 O 0.2004(3) 0.8802(5) 0.09376(10) 0.215(4) Uani 1 1 d D B 1
O33 O 0.0784(2) 0.7612(3) 0.09352(5) 0.0963(12) Uani 1 1 d D B 1
Cl3 Cl 0.6667 0.3333 0.07191(5) 0.1119(9) Uani 1 3 d S . .
O50 O 0.7180(6) 0.3164(6) 0.0784(2) 0.213(8) Uani 0.67 1 d P C 1
O51 O 0.7029(6) 0.3072(7) 0.06143(19) 0.174(4) Uani 0.67 1 d P C 2

loop_
_atom_site_aniso_label
_atom_site_aniso_U_11
_atom_site_aniso_U_22
_atom_site_aniso_U_33
_atom_site_aniso_U_23
_atom_site_aniso_U_13
_atom_site_aniso_U_12
Fe1 0.0449(3) 0.0496(4) 0.0458(4) -0.0012(3) -0.0032(3) 0.0186(3)
Fe2 0.0419(3) 0.0521(4) 0.0473(4) -0.0044(3) -0.0029(3) 0.0234(3)
Fe3 0.0804(5) 0.0874(6) 0.0505(5) 0.0047(4) 0.0028(4) 0.0421(5)
N1 0.053(2) 0.060(2) 0.048(2) 0.0014(16) -0.0032(16) 0.0194(17)
N2 0.0536(19) 0.055(2) 0.0477(19) -0.0002(15) 0.0002(15) 0.0256(16)
N3 0.0468(18) 0.0539(19) 0.0468(19) -0.0009(15) -0.0036(15) 0.0208(16)
N4 0.0473(19) 0.051(2) 0.061(2) 0.0049(16) -0.0010(16) 0.0180(17)
N5 0.0472(18) 0.0538(19) 0.053(2) -0.0032(16) -0.0041(15) 0.0271(16)
N6 0.0389(16) 0.0492(18) 0.059(2) -0.0061(15) -0.0026(15) 0.0212(15)
N7 0.0463(18) 0.058(2) 0.053(2) 0.0009(16) 0.0019(15) 0.0285(16)
N8 0.056(2) 0.070(2) 0.054(2) -0.0034(18) -0.0040(17) 0.0343(19)
N9 0.085(3) 0.077(3) 0.056(2) 0.004(2) 0.006(2) 0.037(2)
N10 0.083(3) 0.086(3) 0.085(3) -0.012(3) 0.000(3) 0.041(3)
N11 0.080(3) 0.125(5) 0.067(3) -0.017(3) 0.009(2) 0.039(3)
N12 0.088(4) 0.098(4) 0.117(5) 0.034(4) -0.002(3) 0.039(3)
O1 0.076(2) 0.091(3) 0.154(4) 0.035(3) 0.034(3) 0.053(2)
O2 0.0498(15) 0.0515(16) 0.0494(16) 0.0057(13) -0.0031(12) 0.0199(13)
O3 0.0503(15) 0.0503(16) 0.0548(17) -0.0033(13) -0.0004(13) 0.0199(13)
O4 0.0448(14) 0.0477(15) 0.0543(17) -0.0035(12) 0.0004(12) 0.0200(12)
O5 0.080(2) 0.126(3) 0.081(3) 0.013(2) 0.018(2) 0.060(2)
O6 0.0494(15) 0.0599(17) 0.0520(16) -0.0038(13) -0.0058(13) 0.0298(14)
O7 0.087(2) 0.105(3) 0.064(2) 0.022(2) 0.0071(19) 0.052(2)
O8 0.19(3) 0.140(14) 0.18(3) 0.029(14) -0.05(2) 0.071(14)
O8A 0.143(9) 0.089(7) 0.221(19) 0.038(8) 0.064(10) 0.066(6)
O9 0.084(2) 0.093(3) 0.055(2) -0.0027(18) -0.0043(18) 0.039(2)
C1 0.071(3) 0.091(4) 0.046(3) 0.009(2) -0.008(2) 0.032(3)
C2 0.082(4) 0.138(5) 0.046(3) 0.002(3) -0.009(3) 0.048(4)
C3 0.080(4) 0.120(5) 0.048(3) -0.010(3) -0.003(3) 0.037(4)
C4 0.077(3) 0.087(3) 0.046(3) 0.001(2) 0.010(2) 0.036(3)
C5 0.055(2) 0.056(2) 0.047(2) -0.0022(19) 0.0032(19) 0.016(2)
C6 0.061(3) 0.058(3) 0.054(3) 0.000(2) 0.008(2) 0.028(2)
C7 0.054(2) 0.079(3) 0.053(3) 0.002(2) -0.005(2) 0.035(2)
C8 0.044(2) 0.062(2) 0.044(2) -0.0014(19) -0.0034(17) 0.0213(19)
C9 0.047(2) 0.076(3) 0.056(3) 0.005(2) -0.009(2) 0.024(2)
C10 0.057(3) 0.067(3) 0.047(3) -0.003(2) -0.008(2) 0.022(2)
C11 0.060(3) 0.054(2) 0.045(2) -0.0022(19) -0.0002(19) 0.016(2)
C12 0.053(2) 0.055(2) 0.048(2) -0.0021(19) 0.0017(19) 0.022(2)
C13 0.046(2) 0.053(2) 0.055(2) -0.0067(19) -0.0025(18) 0.0255(19)
C14 0.042(2) 0.050(2) 0.070(3) -0.002(2) 0.0040(19) 0.0229(18)
C15 0.042(2) 0.054(2) 0.075(3) -0.009(2) -0.001(2) 0.0264(19)
C16 0.058(2) 0.051(2) 0.056(3) -0.0037(19) -0.006(2) 0.032(2)
C17 0.074(3) 0.063(3) 0.055(3) -0.008(2) -0.011(2) 0.043(2)
C18 0.076(3) 0.059(3) 0.063(3) -0.015(2) -0.023(2) 0.041(2)
C19 0.066(3) 0.055(2) 0.071(3) -0.019(2) -0.031(2) 0.033(2)
C20 0.049(2) 0.048(2) 0.060(3) -0.0046(19) -0.0092(19) 0.0241(19)
C21 0.045(2) 0.052(2) 0.062(3) -0.007(2) -0.0034(19) 0.0219(19)
C22 0.044(2) 0.057(2) 0.068(3) 0.008(2) 0.004(2) 0.0185(19)
C23 0.057(3) 0.061(3) 0.058(3) 0.003(2) 0.008(2) 0.026(2)
C24 0.070(3) 0.089(4) 0.055(3) 0.015(3) 0.009(2) 0.028(3)
C25 0.080(4) 0.128(5) 0.047(3) 0.011(3) 0.006(3) 0.049(4)
C26 0.068(3) 0.090(4) 0.052(3) -0.004(2) -0.005(2) 0.040(3)
C27 0.050(2) 0.066(3) 0.048(2) -0.007(2) -0.0042(18) 0.030(2)
C28 0.045(2) 0.062(2) 0.047(2) -0.0066(19) 0.0003(18) 0.028(2)
C29 0.055(2) 0.060(3) 0.055(3) 0.000(2) -0.003(2) 0.030(2)
C30 0.051(2) 0.054(2) 0.067(3) 0.003(2) -0.004(2) 0.023(2)
C31 0.114(5) 0.083(4) 0.054(3) -0.008(3) 0.020(3) 0.026(3)
C32 0.110(5) 0.121(6) 0.062(4) -0.013(4) 0.017(4) 0.001(5)
C33 0.125(6) 0.183(10) 0.045(4) 0.010(5) 0.001(4) 0.016(7)
C34 0.110(5) 0.169(8) 0.071(5) 0.037(5) -0.011(4) 0.049(5)
C35 0.088(4) 0.107(5) 0.060(3) 0.013(3) -0.001(3) 0.041(4)
C36 0.102(4) 0.090(4) 0.100(5) 0.013(4) -0.001(4) 0.058(4)
C37 0.103(5) 0.093(4) 0.135(7) -0.033(4) 0.020(5) 0.047(4)
C38 0.076(4) 0.137(6) 0.062(4) -0.019(4) 0.002(3) 0.029(4)
C39 0.106(6) 0.158(8) 0.131(8) -0.040(7) 0.010(5) 0.035(6)
C40 0.107(5) 0.145(7) 0.049(4) -0.012(4) -0.010(3) 0.047(5)
C41 0.112(6) 0.158(8) 0.089(5) -0.018(5) -0.004(4) 0.065(6)
C42 0.081(4) 0.181(7) 0.038(3) 0.014(4) -0.002(3) 0.043(4)
C43 0.094(4) 0.082(4) 0.111(5) -0.010(3) 0.006(4) 0.042(4)
C44 0.082(4) 0.070(3) 0.079(4) -0.013(3) -0.003(3) 0.032(3)
C45 0.082(3) 0.082(3) 0.052(3) -0.007(3) -0.007(3) 0.046(3)
Cl1 0.0510(6) 0.0510(6) 0.1095(18) 0.000 0.000 0.0255(3)
O40 0.351(15) 0.351(15) 0.072(7) 0.000 0.000 0.176(7)
O41 0.051(2) 0.0402(18) 0.296(7) 0.020(3) -0.025(3) 0.0113(16)
Cl2 0.0744(9) 0.0973(12) 0.1276(14) 0.0491(11) -0.0194(9) -0.0126(9)
O30 0.228(11) 0.076(4) 0.73(3) -0.033(9) -0.236(16) 0.027(6)
O31 0.164(5) 0.088(3) 0.069(3) 0.007(2) -0.031(3) 0.029(3)
O32 0.084(4) 0.210(7) 0.233(8) 0.126(6) -0.017(4) -0.014(4)
O33 0.065(2) 0.115(3) 0.089(3) 0.001(2) -0.0096(19) 0.029(2)
Cl3 0.1013(13) 0.1013(13) 0.133(3) 0.000 0.000 0.0507(6)
O50 0.128(7) 0.108(6) 0.41(2) 0.042(10) -0.097(11) 0.065(6)
O51 0.107(7) 0.194(11) 0.243(13) 0.006(10) 0.025(8) 0.091(7)

loop_
_atom_type_symbol
_atom_type_description
_atom_type_scat_dispersion_real
_atom_type_scat_dispersion_imag
_atom_type_scat_source
C C 0.0181 0.0091 'International Tables Vol C Tables 4.2.6.8 and 6.1.1.4'
H H 0.0000 0.0000 'International Tables Vol C Tables 4.2.6.8 and 6.1.1.4'
N N 0.0311 0.0180 'International Tables Vol C Tables 4.2.6.8 and 6.1.1.4'
O O 0.0492 0.0322 'International Tables Vol C Tables 4.2.6.8 and 6.1.1.4'
Fe Fe -1.1336 3.1974 'International Tables Vol C Tables 4.2.6.8 and 6.1.1.4'
Cl Cl 0.3639 0.7018 'International Tables Vol C Tables 4.2.6.8 and 6.1.1.4'

loop_
_geom_angle_atom_site_label_1
_geom_angle_atom_site_label_2
_geom_angle_atom_site_label_3
_geom_angle
_geom_angle_site_symmetry_1
_geom_angle_site_symmetry_3
N4 Fe1 O2 86.53(14) . .
N4 Fe1 O3 100.20(14) . .
O2 Fe1 O3 173.01(12) . .
N4 Fe1 N1 103.11(16) . .
O2 Fe1 N1 92.57(12) . .
O3 Fe1 N1 87.75(12) . .
N4 Fe1 N3 102.37(15) . .
O2 Fe1 N3 90.80(12) . .
O3 Fe1 N3 85.96(12) . .
N1 Fe1 N3 154.45(15) . .
N4 Fe1 N2 175.08(15) . .
O2 Fe1 N2 88.54(12) . .
O3 Fe1 N2 84.71(12) . .
N1 Fe1 N2 77.17(14) . .
N3 Fe1 N2 77.61(13) . .
N8 Fe2 O4 93.86(15) . .
N8 Fe2 O6 93.59(15) . .
O4 Fe2 O6 171.94(11) . .
N8 Fe2 N5 97.62(15) . .
O4 Fe2 N5 95.05(12) . .
O6 Fe2 N5 87.00(12) . .
N8 Fe2 N7 107.65(15) . .
O4 Fe2 N7 86.60(12) . .
O6 Fe2 N7 88.21(12) . .
N5 Fe2 N7 154.52(13) . .
N8 Fe2 N6 174.29(15) . .
O4 Fe2 N6 88.06(11) . .
O6 Fe2 N6 84.82(12) . .
N5 Fe2 N6 76.83(13) . .
N7 Fe2 N6 77.82(13) . .
N12 Fe3 O7 89.1(2) . .
N12 Fe3 O9 99.1(2) . .
O7 Fe3 O9 171.78(16) . .
N12 Fe3 N11 100.0(3) . .
O7 Fe3 N11 91.05(18) . .
O9 Fe3 N11 87.98(18) . .
N12 Fe3 N9 103.4(3) . .
O7 Fe3 N9 87.98(16) . .
O9 Fe3 N9 89.68(16) . .
N11 Fe3 N9 156.6(2) . .
N12 Fe3 N10 176.5(2) . .
O7 Fe3 N10 87.99(17) . .
O9 Fe3 N10 83.83(17) . .
N11 Fe3 N10 78.1(2) . .
N9 Fe3 N10 78.55(18) . .
C1 N1 C5 118.8(4) . .
C1 N1 Fe1 126.1(4) . .
C5 N1 Fe1 115.1(3) . .
C7 N2 C30 112.2(3) . 3_665
C7 N2 C6 111.3(3) . .
C30 N2 C6 107.7(3) 3_665 .
C7 N2 Fe1 107.2(3) . .
C30 N2 Fe1 113.1(3) 3_665 .
C6 N2 Fe1 105.1(3) . .
C8 N3 C12 119.7(4) . .
C8 N3 Fe1 115.2(3) . .
C12 N3 Fe1 124.4(3) . .
O1 N4 Fe1 154.7(3) . .
C20 N5 C16 119.3(4) . .
C20 N5 Fe2 115.1(3) . .
C16 N5 Fe2 125.5(3) . .
C22 N6 C15 111.9(3) . .
C22 N6 C21 111.3(3) . .
C15 N6 C21 107.8(3) . .
C22 N6 Fe2 107.8(2) . .
C15 N6 Fe2 112.4(2) . .
C21 N6 Fe2 105.5(2) . .
C27 N7 C23 119.1(4) . .
C27 N7 Fe2 125.1(3) . .
C23 N7 Fe2 115.7(3) . .
O5 N8 Fe2 150.4(4) . .
C31 N9 C35 120.9(5) . .
C31 N9 Fe3 124.8(4) . .
C35 N9 Fe3 114.1(4) . .
C43 N10 C36 112.4(5) . .
C43 N10 C37 106.7(5) . .
C36 N10 C37 114.5(5) . .
C43 N10 Fe3 114.0(4) . .
C36 N10 Fe3 106.1(4) . .
C37 N10 Fe3 103.0(4) . .
C38 N11 C42 117.9(7) . .
C38 N11 Fe3 115.9(5) . .
C42 N11 Fe3 126.1(6) . .
O8 N12 O8A 58.7(17) . .
O8 N12 Fe3 144(2) . .
O8A N12 Fe3 154.2(11) . .
C28 O2 Fe1 129.2(3) 3_665 .
C13 O3 Fe1 123.0(3) . .
C13 O4 Fe2 128.3(3) . .
C28 O6 Fe2 126.6(3) . .
C45 O7 Fe3 129.7(3) . .
C45 O9 Fe3 123.8(4) 12 .
N1 C1 C2 122.0(6) . .
C3 C2 C1 118.6(6) . .
C4 C3 C2 120.5(5) . .
C3 C4 C5 119.2(5) . .
N1 C5 C4 120.7(5) . .
N1 C5 C6 116.3(4) . .
C4 C5 C6 123.0(5) . .
C5 C6 N2 109.9(4) . .
N2 C7 C8 113.0(3) . .
N3 C8 C9 120.6(4) . .
N3 C8 C7 117.3(3) . .
C9 C8 C7 121.9(4) . .
C8 C9 C10 119.8(4) . .
C11 C10 C9 119.0(4) . .
C10 C11 C12 119.7(4) . .
N3 C12 C11 121.1(4) . .
O3 C13 O4 122.9(4) . .
O3 C13 C14 117.3(4) . .
O4 C13 C14 119.8(4) . .
C13 C14 C15 115.9(4) . .
C14 C15 N6 115.0(3) . .
N5 C16 C17 121.2(4) . .
C16 C17 C18 119.2(5) . .
C19 C18 C17 119.7(4) . .
C18 C19 C20 119.5(4) . .
N5 C20 C19 121.0(4) . .
N5 C20 C21 116.5(4) . .
C19 C20 C21 122.5(4) . .
C20 C21 N6 108.9(3) . .
N6 C22 C23 112.0(3) . .
N7 C23 C24 121.2(4) . .
N7 C23 C22 116.0(4) . .
C24 C23 C22 122.8(4) . .
C25 C24 C23 119.0(5) . .
C24 C25 C26 119.3(5) . .
C27 C26 C25 119.0(5) . .
N7 C27 C26 122.2(4) . .
O2 C28 O6 122.7(4) 2_655 .
O2 C28 C29 120.9(4) 2_655 .
O6 C28 C29 116.4(4) . .
C28 C29 C30 114.0(4) . .
N2 C30 C29 115.0(4) 2_655 .
N9 C31 C32 120.9(7) . .
C33 C32 C31 118.4(8) . .
C32 C33 C34 121.1(8) . .
C33 C34 C35 118.9(9) . .
N9 C35 C34 119.8(7) . .
N9 C35 C36 117.5(5) . .
C34 C35 C36 122.7(7) . .
C35 C36 N10 113.4(5) . .
N10 C37 C38 108.1(6) . .
N11 C38 C39 121.1(9) . .
N11 C38 C37 117.9(6) . .
C39 C38 C37 121.0(9) . .
C40 C39 C38 114.6(9) . .
C41 C40 C39 125.3(8) . .
C42 C41 C40 112.2(9) . .
C41 C42 N11 128.8(9) . .
N10 C43 C44 114.9(5) . .
C45 C44 C43 114.6(5) . .
O9 C45 O7 123.2(5) 11 .
O9 C45 C44 116.1(5) 11 .
O7 C45 C44 120.7(5) . .
O41 Cl1 O41 116.35(19) 3_565 .
O41 Cl1 O41 116.4(2) 3_565 2_665
O41 Cl1 O41 116.4(2) . 2_665
O41 Cl1 O40 101.2(3) 3_565 .
O41 Cl1 O40 101.2(3) . .
O41 Cl1 O40 101.2(3) 2_665 .
O32 Cl2 O33 127.0(4) . .
O32 Cl2 O31 114.6(4) . .
O33 Cl2 O31 108.7(3) . .
O32 Cl2 O30 85.0(7) . .
O33 Cl2 O30 107.8(4) . .
O31 Cl2 O30 110.0(7) . .
O50 Cl3 O50 105.4(10) . 3_665
O50 Cl3 O50 105.4(10) . 2_655
O50 Cl3 O50 105.4(10) 3_665 2_655
O50 Cl3 O51 62.3(8) . .
O50 Cl3 O51 118.7(8) 3_665 .
O50 Cl3 O51 135.8(8) 2_655 .
O50 Cl3 O51 135.8(8) . 3_665
O50 Cl3 O51 62.3(8) 3_665 3_665
O50 Cl3 O51 118.7(8) 2_655 3_665
O51 Cl3 O51 85.8(9) . 3_665
O50 Cl3 O51 118.7(8) . 2_655
O50 Cl3 O51 135.8(8) 3_665 2_655
O50 Cl3 O51 62.3(8) 2_655 2_655
O51 Cl3 O51 85.8(10) . 2_655
O51 Cl3 O51 85.8(9) 3_665 2_655

loop_
_geom_bond_atom_site_label_1
_geom_bond_atom_site_label_2
_geom_bond_distance
_geom_bond_site_symmetry_2
Fe1 N4 1.753(4) .
Fe1 O2 2.088(3) .
Fe1 O3 2.099(3) .
Fe1 N1 2.130(4) .
Fe1 N3 2.141(3) .
Fe1 N2 2.223(4) .
Fe2 N8 1.768(4) .
Fe2 O4 2.065(3) .
Fe2 O6 2.069(3) .
Fe2 N5 2.134(3) .
Fe2 N7 2.141(4) .
Fe2 N6 2.206(3) .
Fe3 N12 1.770(7) .
Fe3 O7 2.063(4) .
Fe3 O9 2.080(4) .
Fe3 N11 2.089(5) .
Fe3 N9 2.135(4) .
Fe3 N10 2.201(5) .
N1 C1 1.340(6) .
N1 C5 1.355(6) .
N2 C7 1.479(5) .
N2 C30 1.487(5) 3_665
N2 C6 1.490(5) .
N3 C8 1.346(5) .
N3 C12 1.363(5) .
N4 O1 1.147(5) .
N5 C20 1.351(5) .
N5 C16 1.360(5) .
N6 C22 1.469(6) .
N6 C15 1.500(5) .
N6 C21 1.505(5) .
N7 C27 1.345(5) .
N7 C23 1.352(5) .
N8 O5 1.166(5) .
N9 C31 1.341(7) .
N9 C35 1.352(8) .
N10 C43 1.479(8) .
N10 C36 1.485(8) .
N10 C37 1.511(8) .
N11 C38 1.259(10) .
N11 C42 1.358(9) .
N12 O8 1.18(3) .
N12 O8A 1.195(13) .
O2 C28 1.255(5) 3_665
O3 C13 1.260(5) .
O4 C13 1.268(5) .
O6 C28 1.272(5) .
O7 C45 1.264(6) .
O9 C45 1.259(6) 12
C1 C2 1.382(8) .
C2 C3 1.364(9) .
C3 C4 1.353(8) .
C4 C5 1.394(6) .
C5 C6 1.487(6) .
C7 C8 1.501(6) .
C8 C9 1.378(6) .
C9 C10 1.390(7) .
C10 C11 1.371(7) .
C11 C12 1.373(6) .
C13 C14 1.497(6) .
C14 C15 1.498(6) .
C16 C17 1.378(6) .
C17 C18 1.385(7) .
C18 C19 1.362(7) .
C19 C20 1.391(6) .
C20 C21 1.503(6) .
C22 C23 1.509(6) .
C23 C24 1.387(7) .
C24 C25 1.376(8) .
C25 C26 1.389(7) .
C26 C27 1.365(6) .
C28 O2 1.255(5) 2_655
C28 C29 1.498(6) .
C29 C30 1.513(6) .
C30 N2 1.487(5) 2_655
C31 C32 1.398(10) .
C32 C33 1.355(14) .
C33 C34 1.379(14) .
C34 C35 1.394(9) .
C35 C36 1.478(9) .
C37 C38 1.534(11) .
C38 C39 1.459(11) .
C39 C40 1.382(13) .
C40 C41 1.350(12) .
C41 C42 1.322(9) .
C43 C44 1.532(8) .
C44 C45 1.489(8) .
C45 O9 1.259(6) 11
Cl1 O41 1.347(4) 3_565
Cl1 O41 1.347(4) .
Cl1 O41 1.347(4) 2_665
Cl1 O40 1.381(12) .
Cl2 O32 1.310(5) .
Cl2 O33 1.392(4) .
Cl2 O31 1.403(4) .
Cl2 O30 1.406(9) .
Cl3 O50 1.345(8) .
Cl3 O50 1.345(8) 3_665
Cl3 O50 1.345(8) 2_655
Cl3 O51 1.384(11) .
Cl3 O51 1.384(11) 3_665
Cl3 O51 1.384(11) 2_655
